data_1504659
loop_
_publ_author_name
'Zhao, Yu-Jun'
'Loh, Teck-Peng'

_publ_section_title
;
 Asymmetric total synthesis of antiochic acid.
;
_journal_issue 11
_journal_name_full 'Organic letters'
_journal_page_first 2143
_journal_page_last 2145
_journal_paper_doi 10.1021/ol800499p
_journal_volume 10
_journal_year 2008
_chemical_formula_moiety 'C24 H29 Br O2'
_chemical_formula_sum 'C24 H29 Br O2'
_chemical_formula_weight 429.38
_chemical_name_systematic
;

 ?

;
_space_group_IT_number 14
_symmetry_cell_setting monoclinic
_symmetry_space_group_name_Hall '-P 2ybc'
_symmetry_space_group_name_H-M 'P 1 21/c 1'
_atom_sites_solution_hydrogens geom
_atom_sites_solution_primary direct
_atom_sites_solution_secondary difmap
_audit_creation_method SHELXL-97
_cell_angle_alpha 90.00
_cell_angle_beta 101.140(2)
_cell_angle_gamma 90.00
_cell_formula_units_Z 4
_cell_length_a 7.5983(3)
_cell_length_b 28.0276(11)
_cell_length_c 10.0175(4)
_cell_measurement_reflns_used 5106
_cell_measurement_temperature 223(2)
_cell_measurement_theta_max 26.11
_cell_measurement_theta_min 2.53
_cell_volume 2093.15(14)
_computing_cell_refinement 'Bruker SMART'
_computing_data_collection 'Bruker SMART'
_computing_data_reduction 'Bruker SAINT'
_computing_molecular_graphics 'Bruker SHELXTL'
_computing_publication_material 'Bruker SHELXTL'
_computing_structure_refinement 'SHELXL-97 (Sheldrick, 1997)'
_computing_structure_solution 'SHELXS-97 (Sheldrick, 1990)'
_diffrn_ambient_temperature 223(2)
_diffrn_measured_fraction_theta_full 0.999
_diffrn_measured_fraction_theta_max 0.999
_diffrn_measurement_device_type 'CCD area detector'
_diffrn_measurement_method 'phi and omega scans'
_diffrn_radiation_monochromator graphite
_diffrn_radiation_source 'fine-focus sealed tube'
_diffrn_radiation_type MoK\a
_diffrn_radiation_wavelength 0.71073
_diffrn_reflns_av_R_equivalents 0.0418
_diffrn_reflns_av_sigmaI/netI 0.0463
_diffrn_reflns_limit_h_max 9
_diffrn_reflns_limit_h_min -10
_diffrn_reflns_limit_k_max 37
_diffrn_reflns_limit_k_min -37
_diffrn_reflns_limit_l_max 12
_diffrn_reflns_limit_l_min -13
_diffrn_reflns_number 21466
_diffrn_reflns_theta_full 28.00
_diffrn_reflns_theta_max 28.00
_diffrn_reflns_theta_min 2.20
_exptl_absorpt_coefficient_mu 1.980
_exptl_absorpt_correction_T_max 0.7424
_exptl_absorpt_correction_T_min 0.5881
_exptl_absorpt_correction_type multi-scan
_exptl_absorpt_process_details sadabs
_exptl_crystal_colour colourless
_exptl_crystal_density_diffrn 1.363
_exptl_crystal_density_meas ?
_exptl_crystal_density_method 'not measured'
_exptl_crystal_description prism
_exptl_crystal_F_000 896
_exptl_crystal_size_max 0.30
_exptl_crystal_size_mid 0.30
_exptl_crystal_size_min 0.16
_refine_diff_density_max 0.587
_refine_diff_density_min -0.768
_refine_diff_density_rms 0.096
_refine_ls_extinction_method none
_refine_ls_goodness_of_fit_ref 1.102
_refine_ls_hydrogen_treatment constr
_refine_ls_matrix_type full
_refine_ls_number_parameters 248
_refine_ls_number_reflns 5028
_refine_ls_number_restraints 0
_refine_ls_restrained_S_all 1.102
_refine_ls_R_factor_all 0.0823
_refine_ls_R_factor_gt 0.0540
_refine_ls_shift/su_max 0.001
_refine_ls_shift/su_mean 0.000
_refine_ls_structure_factor_coef Fsqd
_refine_ls_weighting_details 'calc w=1/[\s^2^(Fo^2^)+(0.0870P)^2^+2.0464P] where P=(Fo^2^+2Fc^2^)/3'
_refine_ls_weighting_scheme calc
_refine_ls_wR_factor_gt 0.1596
_refine_ls_wR_factor_ref 0.1740
_reflns_number_gt 3597
_reflns_number_total 5028
_reflns_threshold_expression >2sigma(I)
_cod_data_source_file ol800499p-file006.cif
_cod_data_source_block ltp83
_cod_depositor_comments
;
The following automatic conversions were performed:

'_symmetry_cell_setting' value 'Monoclinic' changed to 'monoclinic'
according to /home/saulius/struct/CIF-dictionaries/cif_core.dic
dictionary named 'cif_core.dic' version 2.4.1 from 2010-06-29.

Automatic conversion script
Id: cif_fix_values 1715 2011-07-08 13:25:40Z adriana 

The following automatic conversions were performed:

'_exptl_crystal_density_meas' value 'not measured' was changed to '?'
- the value is perceived as not measured.

Automatic conversion script
Id: cif_fix_values 3008 2015-01-20 13:52:24Z robertas 
;
_cod_original_sg_symbol_H-M P2(1)/c
_cod_database_code 1504659

loop_
_symmetry_equiv_pos_as_xyz
'x, y, z'
'-x, y+1/2, -z+1/2'
'-x, -y, -z'
'x, -y-1/2, z-1/2'

loop_
_atom_site_label
_atom_site_type_symbol
_atom_site_fract_x
_atom_site_fract_y
_atom_site_fract_z
_atom_site_U_iso_or_equiv
_atom_site_adp_type
_atom_site_occupancy
_atom_site_symmetry_multiplicity
_atom_site_calc_flag
_atom_site_refinement_flags
Br1 Br 0.40017(6) 0.028322(16) 0.84917(4) 0.04628(17) Uani 1 1 d .
C1 C 0.2958(5) 0.24197(15) -0.1270(4) 0.0381(9) Uani 1 1 d .
H1 H 0.2826 0.2643 -0.0597 0.046 Uiso 1 1 calc R
C2 C 0.4420(6) 0.24492(16) -0.1912(5) 0.0461(10) Uani 1 1 d .
H2 H 0.5269 0.2694 -0.1670 0.055 Uiso 1 1 calc R
C3 C 0.4636(6) 0.21290(17) -0.2884(5) 0.0473(11) Uani 1 1 d .
H3 H 0.5644 0.2149 -0.3297 0.057 Uiso 1 1 calc R
C4 C 0.3382(6) 0.17747(16) -0.3267(4) 0.0459(10) Uani 1 1 d .
H4 H 0.3524 0.1555 -0.3947 0.055 Uiso 1 1 calc R
C5 C 0.1906(5) 0.17455(14) -0.2640(4) 0.0359(8) Uani 1 1 d .
H5 H 0.1041 0.1507 -0.2914 0.043 Uiso 1 1 calc R
C6 C 0.1684(5) 0.20603(12) -0.1620(3) 0.0281(7) Uani 1 1 d .
C7 C 0.0154(5) 0.19967(13) -0.0875(3) 0.0293(7) Uani 1 1 d .
H7 H -0.0843 0.1833 -0.1487 0.035 Uiso 1 1 calc R
C8 C 0.0667(4) 0.17006(12) 0.0460(3) 0.0249(7) Uani 1 1 d .
H8 H 0.1131 0.1934 0.1183 0.030 Uiso 1 1 calc R
C9 C 0.2196(5) 0.13442(13) 0.0455(4) 0.0311(8) Uani 1 1 d .
H9A H 0.1774 0.1085 -0.0182 0.037 Uiso 1 1 calc R
H9B H 0.3190 0.1505 0.0146 0.037 Uiso 1 1 calc R
C10 C 0.2857(4) 0.11380(13) 0.1874(4) 0.0304(7) Uani 1 1 d .
H10A H 0.3329 0.1398 0.2496 0.037 Uiso 1 1 calc R
H10B H 0.3843 0.0916 0.1841 0.037 Uiso 1 1 calc R
C11 C 0.1372(4) 0.08746(12) 0.2439(3) 0.0248(7) Uani 1 1 d .
C12 C 0.0997(5) 0.03910(14) 0.1674(4) 0.0357(8) Uani 1 1 d .
H12A H 0.2067 0.0195 0.1859 0.054 Uiso 1 1 calc R
H12B H 0.0665 0.0450 0.0704 0.054 Uiso 1 1 calc R
H12C H 0.0024 0.0227 0.1984 0.054 Uiso 1 1 calc R
C13 C -0.0271(4) 0.12140(12) 0.2329(3) 0.0239(7) Uani 1 1 d .
H13 H 0.0140 0.1480 0.2963 0.029 Uiso 1 1 calc R
C14 C -0.0961(4) 0.14548(12) 0.0912(3) 0.0256(7) Uani 1 1 d .
C15 C -0.1943(5) 0.11008(14) -0.0165(4) 0.0385(9) Uani 1 1 d .
H15A H -0.2665 0.0884 0.0259 0.058 Uiso 1 1 calc R
H15B H -0.1068 0.0920 -0.0545 0.058 Uiso 1 1 calc R
H15C H -0.2713 0.1276 -0.0885 0.058 Uiso 1 1 calc R
C16 C -0.2368(4) 0.18396(13) 0.1067(4) 0.0310(8) Uani 1 1 d .
H16A H -0.2932 0.1953 0.0159 0.037 Uiso 1 1 calc R
H16B H -0.3306 0.1692 0.1476 0.037 Uiso 1 1 calc R
C17 C -0.1752(4) 0.09564(15) 0.2930(4) 0.0352(8) Uani 1 1 d .
H17A H -0.2825 0.1158 0.2804 0.042 Uiso 1 1 calc R
H17B H -0.2073 0.0657 0.2435 0.042 Uiso 1 1 calc R
C18 C -0.1141(5) 0.08495(17) 0.4423(4) 0.0427(10) Uani 1 1 d .
H18A H -0.1876 0.0589 0.4670 0.051 Uiso 1 1 calc R
H18B H -0.1364 0.1131 0.4945 0.051 Uiso 1 1 calc R
C19 C 0.0813(5) 0.07126(12) 0.4848(4) 0.0293(7) Uani 1 1 d .
C20 C 0.1423(5) 0.05695(13) 0.6185(4) 0.0314(8) Uani 1 1 d .
H20 H 0.0605 0.0543 0.6775 0.038 Uiso 1 1 calc R
C21 C 0.3209(5) 0.04662(13) 0.6659(4) 0.0302(7) Uani 1 1 d .
C22 C 0.4432(5) 0.05009(15) 0.5798(4) 0.0360(8) Uani 1 1 d .
H22 H 0.5651 0.0432 0.6115 0.043 Uiso 1 1 calc R
C23 C 0.3823(5) 0.06383(13) 0.4468(4) 0.0325(8) Uani 1 1 d .
H23 H 0.4650 0.0660 0.3883 0.039 Uiso 1 1 calc R
C24 C 0.2025(4) 0.07473(12) 0.3953(3) 0.0264(7) Uani 1 1 d .
O1 O -0.0476(4) 0.24498(10) -0.0493(3) 0.0405(6) Uani 1 1 d .
H1A H -0.0900 0.2604 -0.1188 0.061 Uiso 1 1 calc R
O2 O -0.1658(3) 0.22404(9) 0.1875(3) 0.0348(6) Uani 1 1 d .
H2A H -0.1059 0.2407 0.1444 0.052 Uiso 1 1 calc R

loop_
_atom_site_aniso_label
_atom_site_aniso_U_11
_atom_site_aniso_U_22
_atom_site_aniso_U_33
_atom_site_aniso_U_23
_atom_site_aniso_U_13
_atom_site_aniso_U_12
Br1 0.0476(3) 0.0495(3) 0.0385(2) 0.00474(18) 0.00024(17) -0.00134(19)
C1 0.038(2) 0.035(2) 0.036(2) 0.0008(16) -0.0034(16) -0.0038(16)
C2 0.038(2) 0.047(3) 0.049(2) 0.014(2) -0.0038(17) -0.0122(18)
C3 0.037(2) 0.055(3) 0.052(3) 0.022(2) 0.0135(18) 0.0038(19)
C4 0.059(3) 0.043(2) 0.040(2) 0.0048(18) 0.0217(19) 0.005(2)
C5 0.045(2) 0.0293(19) 0.035(2) -0.0008(15) 0.0115(16) -0.0051(16)
C6 0.0318(18) 0.0274(18) 0.0233(16) 0.0031(13) 0.0009(13) 0.0024(14)
C7 0.0298(18) 0.0296(18) 0.0275(17) -0.0002(14) 0.0031(13) 0.0033(14)
C8 0.0229(16) 0.0259(17) 0.0248(16) -0.0018(13) 0.0022(12) 0.0008(13)
C9 0.0259(17) 0.0334(19) 0.0362(19) 0.0077(15) 0.0114(14) 0.0048(14)
C10 0.0209(16) 0.035(2) 0.0365(19) 0.0061(15) 0.0078(13) 0.0052(14)
C11 0.0206(15) 0.0246(17) 0.0296(16) 0.0013(13) 0.0064(12) 0.0003(12)
C12 0.039(2) 0.031(2) 0.038(2) -0.0017(15) 0.0073(16) 0.0045(15)
C13 0.0167(15) 0.0243(16) 0.0297(17) -0.0025(13) 0.0021(12) -0.0020(12)
C14 0.0197(15) 0.0282(18) 0.0270(16) -0.0045(13) -0.0002(12) -0.0023(13)
C15 0.039(2) 0.036(2) 0.036(2) -0.0072(16) -0.0049(16) -0.0072(16)
C16 0.0197(16) 0.037(2) 0.0348(19) 0.0017(15) 0.0014(13) 0.0033(14)
C17 0.0163(16) 0.046(2) 0.044(2) 0.0055(17) 0.0064(14) -0.0029(14)
C18 0.0216(18) 0.064(3) 0.045(2) 0.013(2) 0.0115(15) -0.0001(17)
C19 0.0243(17) 0.0255(17) 0.0385(19) 0.0012(14) 0.0072(13) -0.0013(13)
C20 0.0298(18) 0.0301(19) 0.0360(19) 0.0016(15) 0.0105(14) -0.0039(14)
C21 0.0342(19) 0.0217(17) 0.0327(18) 0.0014(14) 0.0012(14) -0.0031(14)
C22 0.0250(18) 0.040(2) 0.043(2) 0.0051(17) 0.0051(15) 0.0071(15)
C23 0.0259(18) 0.035(2) 0.038(2) 0.0056(15) 0.0108(14) 0.0058(14)
C24 0.0235(16) 0.0226(17) 0.0330(18) 0.0014(13) 0.0055(13) 0.0001(12)
O1 0.0534(17) 0.0330(15) 0.0368(14) 0.0063(11) 0.0131(12) 0.0169(12)
O2 0.0356(14) 0.0315(14) 0.0380(14) -0.0062(11) 0.0091(11) 0.0059(11)

loop_
_atom_type_symbol
_atom_type_description
_atom_type_scat_dispersion_real
_atom_type_scat_dispersion_imag
_atom_type_scat_source
C C 0.0033 0.0016 'International Tables Vol C Tables 4.2.6.8 and 6.1.1.4'
H H 0.0000 0.0000 'International Tables Vol C Tables 4.2.6.8 and 6.1.1.4'
O O 0.0106 0.0060 'International Tables Vol C Tables 4.2.6.8 and 6.1.1.4'
Br Br -0.2901 2.4595 'International Tables Vol C Tables 4.2.6.8 and 6.1.1.4'

loop_
_geom_angle_atom_site_label_1
_geom_angle_atom_site_label_2
_geom_angle_atom_site_label_3
_geom_angle
C2 C1 C6 120.3(4)
C3 C2 C1 120.7(4)
C2 C3 C4 120.2(4)
C3 C4 C5 119.4(4)
C6 C5 C4 121.3(4)
C5 C6 C1 117.9(4)
C5 C6 C7 120.3(3)
C1 C6 C7 121.7(3)
O1 C7 C6 110.9(3)
O1 C7 C8 106.5(3)
C6 C7 C8 113.5(3)
C9 C8 C14 110.9(3)
C9 C8 C7 114.1(3)
C14 C8 C7 113.9(3)
C10 C9 C8 110.9(3)
C9 C10 C11 112.9(3)
C24 C11 C10 110.6(3)
C24 C11 C12 106.0(3)
C10 C11 C12 108.3(3)
C24 C11 C13 108.2(3)
C10 C11 C13 108.3(3)
C12 C11 C13 115.4(3)
C17 C13 C11 108.7(3)
C17 C13 C14 114.3(3)
C11 C13 C14 116.8(3)
C16 C14 C15 105.5(3)
C16 C14 C8 108.9(3)
C15 C14 C8 112.6(3)
C16 C14 C13 109.0(3)
C15 C14 C13 112.8(3)
C8 C14 C13 108.0(2)
O2 C16 C14 114.3(3)
C18 C17 C13 111.7(3)
C17 C18 C19 115.3(3)
C20 C19 C24 119.8(3)
C20 C19 C18 118.1(3)
C24 C19 C18 122.0(3)
C21 C20 C19 121.1(3)
C20 C21 C22 120.2(3)
C20 C21 Br1 120.0(3)
C22 C21 Br1 119.8(3)
C23 C22 C21 118.7(3)
C22 C23 C24 122.6(3)
C23 C24 C19 117.6(3)
C23 C24 C11 121.2(3)
C19 C24 C11 121.1(3)

loop_
_geom_bond_atom_site_label_1
_geom_bond_atom_site_label_2
_geom_bond_distance
Br1 C21 1.889(4)
C1 C2 1.389(6)
C1 C6 1.394(5)
C2 C3 1.358(7)
C3 C4 1.378(6)
C4 C5 1.390(6)
C5 C6 1.385(5)
C6 C7 1.509(5)
C7 O1 1.435(4)
C7 C8 1.558(5)
C8 C9 1.533(5)
C8 C14 1.558(5)
C9 C10 1.526(5)
C10 C11 1.544(5)
C11 C24 1.543(5)
C11 C12 1.556(5)
C11 C13 1.557(4)
C13 C17 1.552(5)
C13 C14 1.568(5)
C14 C16 1.548(5)
C14 C15 1.548(5)
C16 O2 1.428(4)
C17 C18 1.509(5)
C18 C19 1.512(5)
C19 C20 1.389(5)
C19 C24 1.407(5)
C20 C21 1.379(5)
C21 C22 1.389(5)
C22 C23 1.378(5)
C23 C24 1.398(5)
